data_7702000
loop_
_publ_author_name
'Beh, Daniel W.'
'Piers, Warren E.'
'Gelfand, Benjamin S.'
'Lin, Jian-Bin'

_publ_section_title
;
 Tandem deoxygenative hydrosilation of carbon dioxide with a cationic
 scandium hydridoborate and B(C<sub>6</sub>F<sub>5</sub>)<sub>3</sub>.
;
_journal_issue 1
_journal_name_full 'Dalton transactions (Cambridge, England : 2003)'
_journal_page_first 95
_journal_page_last 101
_journal_paper_doi 10.1039/c9dt04323c
_journal_volume 49
_journal_year 2020
_chemical_formula_moiety 'C49 H30 B3 F15 N9 Sc, 2(C5 H12)'
_chemical_formula_sum 'C59 H54 B3 F15 N9 Sc'
_chemical_formula_weight 1251.50
_space_group_crystal_system triclinic
_space_group_IT_number 2
_space_group_name_Hall '-P 1'
_space_group_name_H-M_alt 'P -1'
_atom_sites_solution_hydrogens mixed
_atom_sites_solution_primary dual
_audit_creation_date 2019-09-04
_audit_creation_method
;
Olex2 1.2
(compiled 2018.05.29 svn.r3508 for OlexSys, GUI svn.r5506)
;
_audit_update_record
;
2019-11-06 deposited with the CCDC.	2019-11-22 downloaded from the CCDC.
;
_cell_angle_alpha 96.529(3)
_cell_angle_beta 108.041(2)
_cell_angle_gamma 106.308(3)
_cell_formula_units_Z 2
_cell_length_a 12.5248(5)
_cell_length_b 15.1903(6)
_cell_length_c 17.3439(5)
_cell_measurement_reflns_used 2986
_cell_measurement_temperature 173(2)
_cell_measurement_theta_max 68.278
_cell_measurement_theta_min 3.913
_cell_volume 2937.6(2)
_computing_cell_refinement 'SAINT v8.37A (Bruker, 2015)'
_computing_data_reduction 'SAINT v8.37A (Bruker, 2015)'
_computing_molecular_graphics 'Olex2 (Dolomanov et al., 2009)'
_computing_publication_material 'Olex2 (Dolomanov et al., 2009)'
_computing_structure_refinement 'SHELXL-2014/6 (Sheldrick, 2014)'
_computing_structure_solution 'ShelXT (Sheldrick, 2015)'
_diffrn_ambient_temperature 173(2)
_diffrn_measured_fraction_theta_full 0.987
_diffrn_measured_fraction_theta_max 0.983
_diffrn_measurement_device_type 'Bruker APEX-II CCD'
_diffrn_measurement_method '\f and \w scans'
_diffrn_radiation_type CuK\a
_diffrn_radiation_wavelength 1.54178
_diffrn_reflns_av_R_equivalents 0.0254
_diffrn_reflns_av_unetI/netI 0.0180
_diffrn_reflns_Laue_measured_fraction_full 0.987
_diffrn_reflns_Laue_measured_fraction_max 0.983
_diffrn_reflns_limit_h_max 15
_diffrn_reflns_limit_h_min -15
_diffrn_reflns_limit_k_max 18
_diffrn_reflns_limit_k_min -18
_diffrn_reflns_limit_l_max 18
_diffrn_reflns_limit_l_min -20
_diffrn_reflns_number 10983
_diffrn_reflns_point_group_measured_fraction_full 0.987
_diffrn_reflns_point_group_measured_fraction_max 0.983
_diffrn_reflns_theta_full 67.679
_diffrn_reflns_theta_max 70.154
_diffrn_reflns_theta_min 2.747
_exptl_absorpt_coefficient_mu 1.906
_exptl_absorpt_correction_T_max 0.7531
_exptl_absorpt_correction_T_min 0.6211
_exptl_absorpt_correction_type multi-scan
_exptl_absorpt_process_details
;
SADABS-2016/2 (Bruker,2016/2) was used for absorption correction.
wR2(int) was 0.0389 before and 0.0281 after correction.
The Ratio of minimum to maximum transmission is 0.8247.
The \l/2 correction factor is Not present.
;
_exptl_crystal_colour colourless
_exptl_crystal_density_diffrn 1.415
_exptl_crystal_description block
_exptl_crystal_F_000 1284
_exptl_crystal_size_max 0.396
_exptl_crystal_size_mid 0.141
_exptl_crystal_size_min 0.108
_refine_diff_density_max 0.371
_refine_diff_density_min -0.279
_refine_diff_density_rms 0.043
_refine_ls_extinction_method none
_refine_ls_goodness_of_fit_ref 1.025
_refine_ls_hydrogen_treatment mixed
_refine_ls_matrix_type full
_refine_ls_number_parameters 890
_refine_ls_number_reflns 10983
_refine_ls_number_restraints 124
_refine_ls_restrained_S_all 1.039
_refine_ls_R_factor_all 0.0418
_refine_ls_R_factor_gt 0.0385
_refine_ls_shift/su_max 0.012
_refine_ls_shift/su_mean 0.000
_refine_ls_structure_factor_coef Fsqd
_refine_ls_weighting_details 'w=1/[\s^2^(Fo^2^)+(0.0624P)^2^+1.1755P] where P=(Fo^2^+2Fc^2^)/3'
_refine_ls_weighting_scheme calc
_refine_ls_wR_factor_gt 0.1062
_refine_ls_wR_factor_ref 0.1098
_reflns_Friedel_coverage 0.000
_reflns_number_gt 10082
_reflns_number_total 10983
_reflns_threshold_expression 'I > 2\s(I)'
_cod_data_source_file c9dt04323c2.cif
_cod_data_source_block db787
_cod_depositor_comments 'Adding full bibliography for 7702000--7702003.cif.'
_cod_original_cell_volume 2937.60(19)
_cod_database_code 7702000
_shelx_shelxl_version_number 2018/3
_shelx_space_group_comment
;
The symmetry employed for this shelxl refinement is uniquely defined
by the following loop, which should always be used as a source of
symmetry information in preference to the above space-group names.
They are only intended as comments.
;
_shelx_estimated_absorpt_t_min 0.519
_shelx_estimated_absorpt_t_max 0.821
_shelxl_version_number 2014/6

loop_
_space_group_symop_operation_xyz
'x, y, z'
'-x, -y, -z'

loop_
_atom_site_label
_atom_site_type_symbol
_atom_site_fract_x
_atom_site_fract_y
_atom_site_fract_z
_atom_site_U_iso_or_equiv
_atom_site_adp_type
_atom_site_occupancy
_atom_site_site_symmetry_order
_atom_site_calc_flag
_atom_site_refinement_flags_posn
_atom_site_refinement_flags_adp
_atom_site_refinement_flags_occupancy
_atom_site_disorder_assembly
_atom_site_disorder_group
Sc1 Sc 0.66390(2) 0.58695(2) 0.26219(2) 0.02546(8) Uani 1 1 d . . . . .
F1 F 0.67516(10) 0.52051(7) 0.37464(6) 0.0395(2) Uani 1 1 d . . . . .
F2 F 0.62249(10) 0.53895(8) 0.51153(7) 0.0451(2) Uani 1 1 d . . . . .
F3 F 0.56923(11) 0.38884(9) 0.58344(7) 0.0517(3) Uani 1 1 d . . . . .
F4 F 0.57330(14) 0.22067(9) 0.51376(8) 0.0624(3) Uani 1 1 d . . . . .
F5 F 0.62622(13) 0.20090(8) 0.37756(8) 0.0560(3) Uani 1 1 d . . . . .
F6 F 0.78883(9) 0.38698(8) 0.16205(6) 0.0422(2) Uani 1 1 d . . . . .
F7 F 1.01922(10) 0.45063(10) 0.18427(7) 0.0550(3) Uani 1 1 d . . . . .
F8 F 1.18689(10) 0.47836(10) 0.33731(8) 0.0567(3) Uani 1 1 d . . . . .
F9 F 1.11659(9) 0.43681(9) 0.46635(7) 0.0519(3) Uani 1 1 d . . . . .
F10 F 0.88855(9) 0.38114(9) 0.44733(6) 0.0465(3) Uani 1 1 d . . . . .
F11 F 0.77715(12) 0.19848(9) 0.23738(10) 0.0665(4) Uani 1 1 d . . . . .
F12 F 0.64780(17) 0.03481(10) 0.13296(11) 0.0842(5) Uani 1 1 d . . . . .
F13 F 0.40945(17) -0.01105(10) 0.05814(10) 0.0894(5) Uani 1 1 d . . . . .
F14 F 0.30161(12) 0.11476(11) 0.08963(10) 0.0804(5) Uani 1 1 d . . . . .
F15 F 0.42967(10) 0.28123(9) 0.19272(9) 0.0592(3) Uani 1 1 d . . . . .
N4 N 0.64778(12) 0.51370(9) 0.13955(8) 0.0290(3) Uani 1 1 d . . . . .
N5 N 0.72741(12) 0.55069(9) 0.10283(8) 0.0284(3) Uani 1 1 d . . . . .
N2 N 0.85394(12) 0.62237(9) 0.29494(8) 0.0296(3) Uani 1 1 d . . . . .
N3 N 0.90146(11) 0.64778(9) 0.23627(8) 0.0283(3) Uani 1 1 d . . . . .
N1 N 0.67395(11) 0.70588(9) 0.19662(8) 0.0258(3) Uani 1 1 d . . . . .
N8 N 0.68532(12) 0.69875(9) 0.36322(8) 0.0310(3) Uani 1 1 d . . . . .
N9 N 0.61194(12) 0.75138(9) 0.34794(8) 0.0283(3) Uani 1 1 d . . . . .
N6 N 0.47388(12) 0.56204(9) 0.23403(9) 0.0307(3) Uani 1 1 d . . . . .
N7 N 0.43154(11) 0.63595(9) 0.22769(8) 0.0284(3) Uani 1 1 d . . . . .
C9 C 0.56514(15) 0.43695(11) 0.08436(10) 0.0334(3) Uani 1 1 d . . . . .
H9 H 0.4994 0.3966 0.0938 0.040 Uiso 1 1 calc R U . . .
C10 C 0.58854(15) 0.42468(12) 0.01239(11) 0.0371(4) Uani 1 1 d . . . . .
H10 H 0.5439 0.3761 -0.0362 0.045 Uiso 1 1 calc R U . . .
C11 C 0.69076(15) 0.49811(12) 0.02595(10) 0.0336(3) Uani 1 1 d . . . . .
H11 H 0.7293 0.5098 -0.0130 0.040 Uiso 1 1 calc R U . . .
C6 C 0.94534(15) 0.63152(12) 0.36442(11) 0.0355(4) Uani 1 1 d . . . . .
H6 H 0.9378 0.6182 0.4151 0.043 Uiso 1 1 calc R U . . .
C7 C 1.05140(15) 0.66288(13) 0.35177(11) 0.0404(4) Uani 1 1 d . . . . .
H7 H 1.1293 0.6753 0.3907 0.049 Uiso 1 1 calc R U . . .
C8 C 1.02055(15) 0.67231(12) 0.27074(11) 0.0368(4) Uani 1 1 d . . . . .
H8 H 1.0749 0.6930 0.2433 0.044 Uiso 1 1 calc R U . . .
C18 C 0.91948(14) 0.68039(11) 0.10041(10) 0.0311(3) Uani 1 1 d . . . . .
C23 C 0.96115(15) 0.61454(12) 0.06695(11) 0.0353(3) Uani 1 1 d . . . . .
H23 H 0.9228 0.5496 0.0624 0.042 Uiso 1 1 calc R U . . .
C22 C 1.05670(16) 0.64104(13) 0.04015(11) 0.0404(4) Uani 1 1 d . . . . .
H22 H 1.0804 0.5938 0.0164 0.048 Uiso 1 1 calc R U . . .
C21 C 1.11813(16) 0.73443(14) 0.04718(12) 0.0416(4) Uani 1 1 d . . . . .
C20 C 1.08020(17) 0.80107(14) 0.08214(13) 0.0445(4) Uani 1 1 d . . . . .
H20 H 1.1212 0.8660 0.0887 0.053 Uiso 1 1 calc R U . . .
C19 C 0.98334(16) 0.77457(12) 0.10765(12) 0.0390(4) Uani 1 1 d . . . . .
H19 H 0.9596 0.8222 0.1309 0.047 Uiso 1 1 calc R U . . .
C24 C 1.2240(2) 0.76275(19) 0.01961(17) 0.0613(6) Uani 1 1 d . . . . .
H24A H 1.2457 0.7074 0.0060 0.092 Uiso 1 1 calc R U . . .
H24B H 1.2916 0.8098 0.0646 0.092 Uiso 1 1 calc R U . . .
H24C H 1.2033 0.7895 -0.0296 0.092 Uiso 1 1 calc R U . . .
C5 C 0.73977(13) 0.71613(10) 0.14637(9) 0.0278(3) Uani 1 1 d . . . . .
C4 C 0.72138(15) 0.77195(12) 0.08837(10) 0.0338(3) Uani 1 1 d . . . . .
H4 H 0.7666 0.7794 0.0531 0.041 Uiso 1 1 calc R U . . .
C3 C 0.63788(16) 0.81637(12) 0.08198(11) 0.0363(4) Uani 1 1 d . . . . .
H3 H 0.6240 0.8532 0.0416 0.044 Uiso 1 1 calc R U . . .
C2 C 0.57464(15) 0.80678(11) 0.13488(10) 0.0319(3) Uani 1 1 d . . . . .
H2 H 0.5169 0.8371 0.1307 0.038 Uiso 1 1 calc R U . . .
C1 C 0.59474(13) 0.75315(10) 0.19418(9) 0.0270(3) Uani 1 1 d . . . . .
C15 C 0.75350(16) 0.72818(12) 0.44401(10) 0.0370(4) Uani 1 1 d . . . . .
H15 H 0.8127 0.7034 0.4719 0.044 Uiso 1 1 calc R U . . .
C16 C 0.72562(17) 0.79957(13) 0.48102(11) 0.0412(4) Uani 1 1 d . . . . .
H16 H 0.7607 0.8327 0.5375 0.049 Uiso 1 1 calc R U . . .
C17 C 0.63619(16) 0.81233(12) 0.41850(10) 0.0353(3) Uani 1 1 d . . . . .
H17 H 0.5977 0.8571 0.4243 0.042 Uiso 1 1 calc R U . . .
C12 C 0.37847(15) 0.48347(12) 0.19962(11) 0.0352(4) Uani 1 1 d . . . . .
H12 H 0.3815 0.4214 0.1964 0.042 Uiso 1 1 calc R U . . .
C13 C 0.27573(15) 0.50495(13) 0.16974(11) 0.0367(4) Uani 1 1 d . . . . .
H13 H 0.1966 0.4625 0.1426 0.044 Uiso 1 1 calc R U . . .
C14 C 0.31349(14) 0.60216(12) 0.18804(10) 0.0330(3) Uani 1 1 d . . . . .
H14 H 0.2633 0.6391 0.1745 0.040 Uiso 1 1 calc R U . . .
C25 C 0.45501(14) 0.81624(11) 0.26849(10) 0.0314(3) Uani 1 1 d . . . . .
C30 C 0.50569(17) 0.91041(12) 0.26697(12) 0.0391(4) Uani 1 1 d . . . . .
H30 H 0.5737 0.9277 0.2513 0.047 Uiso 1 1 calc R U . . .
C29 C 0.46034(19) 0.97941(13) 0.28742(13) 0.0480(5) Uani 1 1 d . . . . .
H29 H 0.4972 1.0423 0.2849 0.058 Uiso 1 1 calc R U . . .
C28 C 0.3619(2) 0.95798(15) 0.31144(15) 0.0522(5) Uani 1 1 d . . . . .
C27 C 0.31223(18) 0.86581(15) 0.31553(14) 0.0503(5) Uani 1 1 d . . . . .
H27 H 0.2455 0.8493 0.3326 0.060 Uiso 1 1 calc R U . . .
C26 C 0.35806(16) 0.79697(13) 0.29514(12) 0.0387(4) Uani 1 1 d . . . . .
H26 H 0.3223 0.7346 0.2995 0.046 Uiso 1 1 calc R U . . .
C31 C 0.3136(3) 1.0339(2) 0.3348(2) 0.0884(10) Uani 1 1 d . . . . .
H31A H 0.2623 1.0453 0.2843 0.133 Uiso 1 1 calc R U . . .
H31B H 0.3801 1.0919 0.3655 0.133 Uiso 1 1 calc R U . . .
H31C H 0.2673 1.0134 0.3698 0.133 Uiso 1 1 calc R U . . .
C32 C 0.64830(14) 0.35829(11) 0.36708(10) 0.0305(3) Uani 1 1 d . . . . .
C33 C 0.64467(14) 0.44061(11) 0.40611(10) 0.0306(3) Uani 1 1 d . . . . .
C34 C 0.61920(14) 0.45451(12) 0.47706(11) 0.0340(3) Uani 1 1 d . . . . .
C35 C 0.59344(16) 0.37925(13) 0.51381(11) 0.0386(4) Uani 1 1 d . . . . .
C36 C 0.59544(17) 0.29415(13) 0.47800(12) 0.0414(4) Uani 1 1 d . . . . .
C37 C 0.62214(16) 0.28549(12) 0.40699(11) 0.0371(4) Uani 1 1 d . . . . .
C38 C 0.82582(14) 0.38482(11) 0.30356(10) 0.0312(3) Uani 1 1 d . . . . .
C39 C 0.86758(15) 0.40220(12) 0.23981(10) 0.0337(3) Uani 1 1 d . . . . .
C40 C 0.98591(16) 0.43279(14) 0.24897(12) 0.0390(4) Uani 1 1 d . . . . .
C41 C 1.07103(16) 0.44591(14) 0.32596(12) 0.0409(4) Uani 1 1 d . . . . .
C42 C 1.03457(16) 0.42652(13) 0.39090(11) 0.0385(4) Uani 1 1 d . . . . .
C43 C 0.91467(15) 0.39755(12) 0.37917(11) 0.0347(3) Uani 1 1 d . . . . .
C44 C 0.61036(16) 0.25000(12) 0.22000(11) 0.0360(4) Uani 1 1 d . . . . .
C45 C 0.65962(19) 0.18279(14) 0.20159(13) 0.0457(4) Uani 1 1 d . . . . .
C46 C 0.5939(2) 0.09666(15) 0.14762(14) 0.0565(5) Uani 1 1 d . . . . .
C47 C 0.4737(2) 0.07317(15) 0.10993(13) 0.0592(6) Uani 1 1 d . . . . .
C48 C 0.4198(2) 0.13608(16) 0.12601(13) 0.0547(5) Uani 1 1 d . . . . .
C49 C 0.48857(17) 0.22201(14) 0.17958(12) 0.0433(4) Uani 1 1 d . . . . .
B1 B 0.82340(16) 0.65079(12) 0.14514(11) 0.0283(3) Uani 1 1 d . . . . .
B2 B 0.52166(15) 0.74087(12) 0.25828(11) 0.0284(3) Uani 1 1 d . . . . .
B3 B 0.68253(16) 0.35262(13) 0.28369(11) 0.0312(4) Uani 1 1 d . . . . .
H3A H 0.6479(15) 0.4135(12) 0.2518(10) 0.023(4) Uiso 1 1 d . . . . .
C1B C 0.227(2) 0.2578(16) 0.3025(12) 0.201(15) Uani 0.359(8) 1 d D U P A 2
H1BA H 0.2608 0.2450 0.2604 0.301 Uiso 0.359(8) 1 calc R U P A 2
H1BB H 0.2532 0.2270 0.3480 0.301 Uiso 0.359(8) 1 calc R U P A 2
H1BC H 0.2531 0.3257 0.3242 0.301 Uiso 0.359(8) 1 calc R U P A 2
C2B C 0.094(2) 0.2203(16) 0.2640(11) 0.284(15) Uani 0.359(8) 1 d D U P A 2
H2BA H 0.0611 0.2674 0.2832 0.341 Uiso 0.359(8) 1 calc R U P A 2
H2BB H 0.0636 0.1627 0.2834 0.341 Uiso 0.359(8) 1 calc R U P A 2
C3B C 0.0474(16) 0.1971(8) 0.1689(9) 0.170(7) Uani 0.359(8) 1 d D U P A 2
H3BA H 0.1050 0.2385 0.1491 0.204 Uiso 0.359(8) 1 calc R U P A 2
H3BB H -0.0295 0.2082 0.1470 0.204 Uiso 0.359(8) 1 calc R U P A 2
C4B C 0.0305(11) 0.0936(10) 0.1368(10) 0.145(6) Uani 0.359(8) 1 d D U P A 2
H4BA H 0.0725 0.0902 0.0973 0.174 Uiso 0.359(8) 1 calc R U P A 2
H4BB H 0.0666 0.0675 0.1841 0.174 Uiso 0.359(8) 1 calc R U P A 2
C5B C -0.0986(12) 0.0354(11) 0.0943(18) 0.128(8) Uani 0.359(8) 1 d D U P A 2
H5BA H -0.1396 0.0357 0.1341 0.192 Uiso 0.359(8) 1 calc R U P A 2
H5BB H -0.1056 -0.0293 0.0729 0.192 Uiso 0.359(8) 1 calc R U P A 2
H5BC H -0.1350 0.0619 0.0481 0.192 Uiso 0.359(8) 1 calc R U P A 2
C1S C 0.2695(8) 0.2903(6) 0.3164(5) 0.095(2) Uani 0.641(8) 1 d D U P A 1
H1SA H 0.2349 0.2903 0.3599 0.142 Uiso 0.641(8) 1 calc R U P A 1
H1SB H 0.3247 0.3534 0.3233 0.142 Uiso 0.641(8) 1 calc R U P A 1
H1SC H 0.3127 0.2453 0.3206 0.142 Uiso 0.641(8) 1 calc R U P A 1
C2S C 0.1684(4) 0.2618(3) 0.2297(3) 0.0735(15) Uani 0.641(8) 1 d D U P A 1
H2SA H 0.1152 0.2992 0.2298 0.088 Uiso 0.641(8) 1 calc R U P A 1
H2SB H 0.2039 0.2769 0.1871 0.088 Uiso 0.641(8) 1 calc R U P A 1
C3S C 0.0974(5) 0.1611(3) 0.2071(3) 0.0952(19) Uani 0.641(8) 1 d D U P A 1
H3SA H 0.0726 0.1448 0.2540 0.114 Uiso 0.641(8) 1 calc R U P A 1
H3SB H 0.1495 0.1246 0.2002 0.114 Uiso 0.641(8) 1 calc R U P A 1
C4S C -0.0109(7) 0.1302(4) 0.1302(5) 0.126(3) Uani 0.641(8) 1 d D U P A 1
H4SA H 0.0079 0.1631 0.0875 0.151 Uiso 0.641(8) 1 calc R U P A 1
H4SB H -0.0743 0.1489 0.1427 0.151 Uiso 0.641(8) 1 calc R U P A 1
C5S C -0.0572(11) 0.0258(6) 0.0952(11) 0.166(6) Uani 0.641(8) 1 d D U P A 1
H5SA H -0.0628 -0.0076 0.1397 0.249 Uiso 0.641(8) 1 calc R U P A 1
H5SB H -0.0027 0.0087 0.0710 0.249 Uiso 0.641(8) 1 calc R U P A 1
H5SC H -0.1363 0.0083 0.0520 0.249 Uiso 0.641(8) 1 calc R U P A 1
C6B C 0.8071(13) 0.0958(9) 0.4737(7) 0.211(9) Uani 0.499(8) 1 d D U P B 5
H6BA H 0.7241 0.0743 0.4355 0.317 Uiso 0.499(8) 1 calc R U P B 5
H6BB H 0.8236 0.1546 0.5121 0.317 Uiso 0.499(8) 1 calc R U P B 5
H6BC H 0.8204 0.0479 0.5054 0.317 Uiso 0.499(8) 1 calc R U P B 5
C7B C 0.8905(14) 0.1124(9) 0.4240(13) 0.216(9) Uani 0.499(8) 1 d D U P B 5
H7BA H 0.9745 0.1325 0.4621 0.259 Uiso 0.499(8) 1 calc R U P B 5
H7BB H 0.8799 0.1626 0.3937 0.259 Uiso 0.499(8) 1 calc R U P B 5
C8B C 0.8599(10) 0.0191(11) 0.3612(9) 0.212(8) Uani 0.499(8) 1 d D U P B 5
H8BA H 0.7978 -0.0312 0.3701 0.255 Uiso 0.499(8) 1 calc R U P B 5
H8BB H 0.8271 0.0276 0.3039 0.255 Uiso 0.499(8) 1 calc R U P B 5
C9B C 0.9649(10) -0.0105(9) 0.3699(8) 0.170(6) Uani 0.499(8) 1 d D U P B 5
H9BA H 0.9908 -0.0259 0.4252 0.204 Uiso 0.499(8) 1 calc R U P B 5
H9BB H 1.0302 0.0439 0.3694 0.204 Uiso 0.499(8) 1 calc R U P B 5
C10B C 0.9502(11) -0.0916(11) 0.3066(9) 0.146(7) Uani 0.499(8) 1 d D U P B 5
H10A H 0.9261 -0.0774 0.2514 0.219 Uiso 0.499(8) 1 calc R U P B 5
H10B H 0.8889 -0.1473 0.3082 0.219 Uiso 0.499(8) 1 calc R U P B 5
H10C H 1.0259 -0.1036 0.3185 0.219 Uiso 0.499(8) 1 calc R U P B 5
C6S C 0.9825(9) -0.0972(8) 0.3286(8) 0.100(4) Uani 0.501(8) 1 d D U P B 3
H6SA H 1.0115 -0.0695 0.2875 0.150 Uiso 0.501(8) 1 calc R U P B 3
H6SB H 0.9523 -0.1659 0.3105 0.150 Uiso 0.501(8) 1 calc R U P B 3
H6SC H 1.0480 -0.0785 0.3825 0.150 Uiso 0.501(8) 1 calc R U P B 3
C7S C 0.8839(6) -0.0632(4) 0.3368(5) 0.092(2) Uani 0.501(8) 1 d D U P B 3
H7SA H 0.8258 -0.0708 0.2806 0.111 Uiso 0.501(8) 1 calc R U P B 3
H7SB H 0.8418 -0.1028 0.3670 0.111 Uiso 0.501(8) 1 calc R U P B 3
C8S C 0.9277(7) 0.0369(5) 0.3814(5) 0.095(3) Uani 0.501(8) 1 d D U P B 3
H8SA H 0.9562 0.0772 0.3459 0.114 Uiso 0.501(8) 1 calc R U P B 3
H8SB H 0.9965 0.0468 0.4328 0.114 Uiso 0.501(8) 1 calc R U P B 3
C9S C 0.8330(6) 0.0681(5) 0.4046(6) 0.095(3) Uani 0.501(8) 1 d D U P B 3
H9SA H 0.7653 0.0626 0.3539 0.114 Uiso 0.501(8) 1 calc R U P B 3
H9SB H 0.8025 0.0285 0.4398 0.114 Uiso 0.501(8) 1 calc R U P B 3
C10S C 0.8945(10) 0.1703(6) 0.4520(7) 0.139(5) Uani 0.501(8) 1 d D U P B 3
H10D H 0.9451 0.2043 0.4243 0.208 Uiso 0.501(8) 1 calc R U P B 3
H10E H 0.9436 0.1727 0.5090 0.208 Uiso 0.501(8) 1 calc R U P B 3
H10F H 0.8342 0.1994 0.4531 0.208 Uiso 0.501(8) 1 calc R U P B 3

loop_
_atom_site_aniso_label
_atom_site_aniso_U_11
_atom_site_aniso_U_22
_atom_site_aniso_U_33
_atom_site_aniso_U_23
_atom_site_aniso_U_13
_atom_site_aniso_U_12
Sc1 0.02702(15) 0.02664(15) 0.02404(15) 0.00663(11) 0.01012(11) 0.00945(11)
F1 0.0533(6) 0.0304(5) 0.0372(5) 0.0129(4) 0.0170(4) 0.0144(4)
F2 0.0520(6) 0.0430(6) 0.0445(6) 0.0039(4) 0.0213(5) 0.0203(5)
F3 0.0593(7) 0.0625(7) 0.0423(6) 0.0137(5) 0.0328(5) 0.0168(6)
F4 0.0960(10) 0.0489(7) 0.0591(8) 0.0300(6) 0.0473(7) 0.0206(7)
F5 0.0952(9) 0.0346(6) 0.0547(7) 0.0188(5) 0.0403(7) 0.0283(6)
F6 0.0421(5) 0.0647(7) 0.0301(5) 0.0168(5) 0.0154(4) 0.0282(5)
F7 0.0491(6) 0.0910(9) 0.0489(7) 0.0342(6) 0.0325(5) 0.0350(6)
F8 0.0324(5) 0.0835(9) 0.0590(7) 0.0238(6) 0.0206(5) 0.0185(6)
F9 0.0348(5) 0.0770(8) 0.0387(6) 0.0167(5) 0.0063(4) 0.0172(5)
F10 0.0399(5) 0.0722(7) 0.0321(5) 0.0215(5) 0.0152(4) 0.0193(5)
F11 0.0560(7) 0.0505(7) 0.0928(10) 0.0021(7) 0.0216(7) 0.0286(6)
F12 0.1156(13) 0.0458(7) 0.0984(12) -0.0005(7) 0.0500(10) 0.0314(8)
F13 0.1178(14) 0.0460(8) 0.0658(9) -0.0101(6) 0.0246(9) -0.0124(8)
F14 0.0500(8) 0.0760(10) 0.0754(10) 0.0098(8) 0.0005(7) -0.0110(7)
F15 0.0361(6) 0.0554(7) 0.0811(9) 0.0129(6) 0.0156(6) 0.0146(5)
N4 0.0318(7) 0.0269(6) 0.0287(7) 0.0061(5) 0.0122(5) 0.0090(5)
N5 0.0327(7) 0.0289(6) 0.0259(6) 0.0059(5) 0.0125(5) 0.0116(5)
N2 0.0310(7) 0.0318(7) 0.0273(7) 0.0075(5) 0.0112(5) 0.0111(5)
N3 0.0289(6) 0.0285(6) 0.0286(7) 0.0055(5) 0.0125(5) 0.0092(5)
N1 0.0277(6) 0.0248(6) 0.0247(6) 0.0047(5) 0.0101(5) 0.0079(5)
N8 0.0342(7) 0.0311(7) 0.0289(7) 0.0068(5) 0.0106(5) 0.0134(6)
N9 0.0311(6) 0.0275(6) 0.0290(7) 0.0062(5) 0.0135(5) 0.0106(5)
N6 0.0310(7) 0.0275(6) 0.0357(7) 0.0074(5) 0.0148(6) 0.0095(5)
N7 0.0292(6) 0.0299(6) 0.0286(7) 0.0074(5) 0.0126(5) 0.0109(5)
C9 0.0323(8) 0.0297(8) 0.0348(9) 0.0056(6) 0.0092(7) 0.0091(6)
C10 0.0373(9) 0.0376(9) 0.0288(8) -0.0016(7) 0.0047(7) 0.0124(7)
C11 0.0370(8) 0.0383(8) 0.0254(8) 0.0034(6) 0.0095(6) 0.0157(7)
C6 0.0363(9) 0.0405(9) 0.0290(8) 0.0075(7) 0.0093(7) 0.0144(7)
C7 0.0297(8) 0.0481(10) 0.0373(9) 0.0059(7) 0.0056(7) 0.0122(7)
C8 0.0300(8) 0.0395(9) 0.0388(9) 0.0067(7) 0.0130(7) 0.0087(7)
C18 0.0345(8) 0.0335(8) 0.0293(8) 0.0084(6) 0.0146(6) 0.0132(7)
C23 0.0368(8) 0.0338(8) 0.0370(9) 0.0055(7) 0.0154(7) 0.0127(7)
C22 0.0394(9) 0.0477(10) 0.0398(10) 0.0048(8) 0.0187(8) 0.0201(8)
C21 0.0360(9) 0.0540(11) 0.0415(10) 0.0144(8) 0.0204(8) 0.0162(8)
C20 0.0437(10) 0.0398(9) 0.0562(12) 0.0167(8) 0.0266(9) 0.0111(8)
C19 0.0445(10) 0.0334(8) 0.0471(10) 0.0102(7) 0.0251(8) 0.0148(7)
C24 0.0492(12) 0.0732(15) 0.0771(16) 0.0228(12) 0.0406(12) 0.0212(11)
C5 0.0300(7) 0.0262(7) 0.0265(7) 0.0041(6) 0.0114(6) 0.0076(6)
C4 0.0415(9) 0.0352(8) 0.0328(8) 0.0123(7) 0.0204(7) 0.0150(7)
C3 0.0452(9) 0.0360(8) 0.0342(9) 0.0160(7) 0.0167(7) 0.0171(7)
C2 0.0363(8) 0.0308(8) 0.0319(8) 0.0087(6) 0.0126(7) 0.0148(7)
C1 0.0276(7) 0.0249(7) 0.0261(7) 0.0032(6) 0.0090(6) 0.0072(6)
C15 0.0409(9) 0.0382(9) 0.0285(8) 0.0056(7) 0.0069(7) 0.0150(7)
C16 0.0494(10) 0.0404(9) 0.0277(8) -0.0007(7) 0.0092(7) 0.0142(8)
C17 0.0423(9) 0.0325(8) 0.0323(8) 0.0033(6) 0.0164(7) 0.0128(7)
C12 0.0367(9) 0.0290(8) 0.0400(9) 0.0056(7) 0.0197(7) 0.0050(7)
C13 0.0303(8) 0.0400(9) 0.0351(9) 0.0026(7) 0.0149(7) 0.0033(7)
C14 0.0289(8) 0.0401(9) 0.0304(8) 0.0064(7) 0.0121(6) 0.0110(7)
C25 0.0335(8) 0.0328(8) 0.0307(8) 0.0074(6) 0.0124(6) 0.0143(7)
C30 0.0458(10) 0.0345(9) 0.0430(10) 0.0085(7) 0.0222(8) 0.0153(8)
C29 0.0600(12) 0.0333(9) 0.0556(12) 0.0095(8) 0.0239(10) 0.0194(9)
C28 0.0531(12) 0.0447(11) 0.0654(13) 0.0044(9) 0.0223(10) 0.0280(9)
C27 0.0409(10) 0.0485(11) 0.0662(13) 0.0016(9) 0.0268(9) 0.0180(9)
C26 0.0392(9) 0.0352(9) 0.0456(10) 0.0054(7) 0.0203(8) 0.0138(7)
C31 0.0845(19) 0.0598(15) 0.138(3) 0.0054(16) 0.051(2) 0.0442(15)
C32 0.0273(7) 0.0340(8) 0.0312(8) 0.0100(6) 0.0106(6) 0.0105(6)
C33 0.0285(7) 0.0327(8) 0.0321(8) 0.0132(6) 0.0108(6) 0.0104(6)
C34 0.0308(8) 0.0363(8) 0.0357(9) 0.0061(7) 0.0119(7) 0.0130(7)
C35 0.0372(9) 0.0494(10) 0.0330(9) 0.0114(7) 0.0194(7) 0.0119(8)
C36 0.0472(10) 0.0401(9) 0.0421(10) 0.0184(8) 0.0232(8) 0.0109(8)
C37 0.0443(9) 0.0327(8) 0.0384(9) 0.0112(7) 0.0180(7) 0.0139(7)
C38 0.0328(8) 0.0321(8) 0.0332(8) 0.0103(6) 0.0137(7) 0.0142(6)
C39 0.0375(8) 0.0395(9) 0.0307(8) 0.0115(7) 0.0132(7) 0.0203(7)
C40 0.0427(9) 0.0501(10) 0.0400(10) 0.0197(8) 0.0244(8) 0.0247(8)
C41 0.0321(8) 0.0493(10) 0.0479(10) 0.0155(8) 0.0184(8) 0.0169(8)
C42 0.0351(9) 0.0466(10) 0.0345(9) 0.0121(7) 0.0097(7) 0.0164(8)
C43 0.0366(9) 0.0388(9) 0.0327(8) 0.0124(7) 0.0144(7) 0.0145(7)
C44 0.0425(9) 0.0368(9) 0.0310(8) 0.0108(7) 0.0156(7) 0.0125(7)
C45 0.0527(11) 0.0409(10) 0.0448(11) 0.0092(8) 0.0193(9) 0.0156(8)
C46 0.0847(17) 0.0371(10) 0.0533(12) 0.0079(9) 0.0339(12) 0.0190(10)
C47 0.0813(16) 0.0364(10) 0.0402(11) 0.0033(8) 0.0187(11) -0.0045(10)
C48 0.0527(12) 0.0510(12) 0.0417(11) 0.0122(9) 0.0097(9) -0.0032(9)
C49 0.0435(10) 0.0426(10) 0.0402(10) 0.0134(8) 0.0140(8) 0.0088(8)
B1 0.0331(9) 0.0275(8) 0.0266(8) 0.0061(6) 0.0135(7) 0.0105(7)
B2 0.0288(8) 0.0284(8) 0.0289(9) 0.0066(6) 0.0115(7) 0.0097(7)
B3 0.0321(9) 0.0342(9) 0.0301(9) 0.0104(7) 0.0125(7) 0.0127(7)
C1B 0.40(4) 0.13(2) 0.134(18) 0.065(14) 0.09(2) 0.17(2)
C2B 0.41(3) 0.20(2) 0.30(3) 0.07(2) 0.18(3) 0.13(2)
C3B 0.29(2) 0.123(12) 0.165(15) 0.089(12) 0.112(15) 0.107(14)
C4B 0.092(9) 0.146(14) 0.149(13) 0.013(11) -0.010(9) 0.036(10)
C5B 0.079(8) 0.101(11) 0.185(18) 0.062(11) 0.023(9) 0.018(7)
C1S 0.136(5) 0.074(5) 0.069(4) 0.011(3) 0.043(3) 0.023(4)
C2S 0.075(3) 0.056(2) 0.089(3) 0.012(2) 0.036(3) 0.016(2)
C3S 0.117(4) 0.068(3) 0.095(4) 0.033(3) 0.025(3) 0.032(3)
C4S 0.093(5) 0.093(5) 0.147(6) 0.027(4) -0.021(4) 0.035(4)
C5S 0.142(11) 0.102(7) 0.194(12) 0.009(7) -0.004(10) 0.031(7)
C6B 0.226(16) 0.148(12) 0.174(13) -0.049(9) -0.062(11) 0.117(12)
C7B 0.154(15) 0.178(19) 0.30(3) 0.076(18) 0.060(17) 0.055(15)
C8B 0.083(7) 0.213(17) 0.32(2) 0.046(15) 0.037(10) 0.064(10)
C9B 0.124(10) 0.162(13) 0.159(11) 0.003(9) -0.010(8) 0.031(9)
C10B 0.078(8) 0.191(13) 0.081(7) -0.027(7) 0.008(6) -0.039(7)
C6S 0.077(6) 0.082(5) 0.098(8) -0.044(5) 0.003(5) 0.020(5)
C7S 0.059(4) 0.082(4) 0.104(5) -0.003(4) 0.021(4) -0.005(3)
C8S 0.070(5) 0.097(5) 0.096(5) -0.007(4) 0.000(4) 0.040(4)
C9S 0.066(4) 0.073(5) 0.120(6) -0.017(4) 0.014(4) 0.023(3)
C10S 0.127(8) 0.080(6) 0.139(8) -0.022(5) -0.031(6) 0.036(5)

loop_
_atom_type_symbol
_atom_type_description
_atom_type_scat_dispersion_real
_atom_type_scat_dispersion_imag
_atom_type_scat_source
C C 0.0181 0.0091 'International Tables Vol C Tables 4.2.6.8 and 6.1.1.4'
H H 0.0000 0.0000 'International Tables Vol C Tables 4.2.6.8 and 6.1.1.4'
B B 0.0090 0.0039 'International Tables Vol C Tables 4.2.6.8 and 6.1.1.4'
F F 0.0727 0.0534 'International Tables Vol C Tables 4.2.6.8 and 6.1.1.4'
N N 0.0311 0.0180 'International Tables Vol C Tables 4.2.6.8 and 6.1.1.4'
Sc Sc 0.3119 1.5331 'International Tables Vol C Tables 4.2.6.8 and 6.1.1.4'

loop_
_geom_angle_atom_site_label_1
_geom_angle_atom_site_label_2
_geom_angle_atom_site_label_3
_geom_angle
N2 Sc1 N6 175.58(5)
N2 Sc1 N8 92.23(5)
N6 Sc1 N8 83.67(5)
N2 Sc1 N4 86.48(5)
N6 Sc1 N4 96.86(5)
N8 Sc1 N4 160.93(5)
N2 Sc1 N1 88.00(5)
N6 Sc1 N1 89.70(5)
N8 Sc1 N1 80.62(5)
N4 Sc1 N1 80.32(5)
N2 Sc1 F1 89.57(4)
N6 Sc1 F1 90.91(5)
N8 Sc1 F1 74.49(4)
N4 Sc1 F1 124.48(4)
N1 Sc1 F1 154.88(4)
C33 F1 Sc1 148.80(10)
C9 N4 N5 106.42(13)
C9 N4 Sc1 132.66(11)
N5 N4 Sc1 120.71(9)
C11 N5 N4 108.65(13)
C11 N5 B1 130.94(13)
N4 N5 B1 119.02(12)
C6 N2 N3 106.99(13)
C6 N2 Sc1 135.00(11)
N3 N2 Sc1 117.89(10)
C8 N3 N2 108.25(13)
C8 N3 B1 128.32(13)
N2 N3 B1 123.37(12)
C5 N1 C1 121.40(13)
C5 N1 Sc1 118.89(10)
C1 N1 Sc1 118.25(9)
C15 N8 N9 106.52(13)
C15 N8 Sc1 134.65(11)
N9 N8 Sc1 118.71(10)
C17 N9 N8 109.02(13)
C17 N9 B2 128.90(13)
N8 N9 B2 121.98(12)
C12 N6 N7 106.37(13)
C12 N6 Sc1 131.62(11)
N7 N6 Sc1 119.62(10)
C14 N7 N6 108.82(13)
C14 N7 B2 130.86(13)
N6 N7 B2 120.09(12)
N4 C9 C10 110.72(15)
C9 C10 C11 104.92(15)
N5 C11 C10 109.27(15)
N2 C6 C7 110.24(15)
C8 C7 C6 105.14(15)
N3 C8 C7 109.38(15)
C19 C18 C23 115.39(15)
C19 C18 B1 121.77(14)
C23 C18 B1 121.60(14)
C22 C23 C18 122.12(16)
C21 C22 C23 121.65(16)
C22 C21 C20 117.20(16)
C22 C21 C24 121.29(18)
C20 C21 C24 121.50(19)
C21 C20 C19 121.18(17)
C20 C19 C18 122.43(16)
N1 C5 C4 119.19(14)
N1 C5 B1 119.52(13)
C4 C5 B1 120.63(14)
C3 C4 C5 120.34(15)
C4 C3 C2 119.35(15)
C3 C2 C1 120.54(15)
N1 C1 C2 119.02(14)
N1 C1 B2 119.18(13)
C2 C1 B2 121.73(14)
N8 C15 C16 110.47(15)
C17 C16 C15 105.01(15)
N9 C17 C16 108.98(15)
N6 C12 C13 110.86(15)
C12 C13 C14 104.51(15)
N7 C14 C13 109.41(15)
C26 C25 C30 115.40(15)
C26 C25 B2 122.45(14)
C30 C25 B2 121.01(14)
C29 C30 C25 122.48(17)
C30 C29 C28 120.99(18)
C27 C28 C29 117.57(17)
C27 C28 C31 121.6(2)
C29 C28 C31 120.8(2)
C28 C27 C26 121.25(18)
C27 C26 C25 122.27(17)
C33 C32 C37 112.69(15)
C33 C32 B3 121.10(14)
C37 C32 B3 126.20(15)
C34 C33 C32 126.47(15)
C34 C33 F1 115.02(15)
C32 C33 F1 118.42(14)
F2 C34 C33 121.41(15)
F2 C34 C35 120.40(16)
C33 C34 C35 118.16(16)
F3 C35 C36 120.58(16)
F3 C35 C34 120.82(17)
C36 C35 C34 118.60(16)
F4 C36 C37 120.39(17)
F4 C36 C35 119.56(17)
C37 C36 C35 120.05(16)
F5 C37 C36 116.34(15)
F5 C37 C32 119.59(16)
C36 C37 C32 124.03(17)
C39 C38 C43 113.88(15)
C39 C38 B3 118.92(14)
C43 C38 B3 127.21(15)
F6 C39 C40 116.09(15)
F6 C39 C38 119.30(15)
C40 C39 C38 124.61(16)
F7 C40 C39 120.91(16)
F7 C40 C41 119.89(16)
C39 C40 C41 119.20(16)
F8 C41 C42 120.75(17)
F8 C41 C40 120.52(16)
C42 C41 C40 118.72(16)
F9 C42 C41 119.58(16)
F9 C42 C43 120.34(16)
C41 C42 C43 120.08(16)
F10 C43 C42 115.27(15)
F10 C43 C38 121.26(15)
C42 C43 C38 123.46(16)
C49 C44 C45 113.40(17)
C49 C44 B3 120.53(16)
C45 C44 B3 126.06(16)
F11 C45 C46 115.72(19)
F11 C45 C44 120.74(17)
C46 C45 C44 123.5(2)
F12 C46 C47 119.6(2)
F12 C46 C45 120.2(2)
C47 C46 C45 120.1(2)
F13 C47 C46 120.2(2)
F13 C47 C48 120.7(2)
C46 C47 C48 119.09(19)
F14 C48 C47 120.3(2)
F14 C48 C49 120.5(2)
C47 C48 C49 119.2(2)
F15 C49 C44 119.14(17)
F15 C49 C48 116.20(18)
C44 C49 C48 124.7(2)
N5 B1 N3 108.24(12)
N5 B1 C18 113.40(13)
N3 B1 C18 103.88(12)
N5 B1 C5 101.70(12)
N3 B1 C5 112.41(12)
C18 B1 C5 117.20(13)
N9 B2 N7 108.15(12)
N9 B2 C25 105.43(13)
N7 B2 C25 111.95(13)
N9 B2 C1 108.73(12)
N7 B2 C1 105.60(12)
C25 B2 C1 116.73(13)
C32 B3 C38 113.36(14)
C32 B3 C44 111.70(13)
C38 B3 C44 112.56(14)
C1B C2B C3B 113.2(10)
C2B C3B C4B 109.7(9)
C5B C4B C3B 111.9(9)
C3S C2S C1S 112.5(5)
C2S C3S C4S 116.0(5)
C3S C4S C5S 113.5(7)
C6B C7B C8B 108.7(9)
C9B C8B C7B 112.3(9)
C8B C9B C10B 117.1(8)
C8S C7S C6S 112.8(6)
C7S C8S C9S 113.7(6)
C10S C9S C8S 106.3(6)

loop_
_geom_bond_atom_site_label_1
_geom_bond_atom_site_label_2
_geom_bond_distance
Sc1 N2 2.1567(13)
Sc1 N6 2.1858(14)
Sc1 N8 2.1914(14)
Sc1 N4 2.2075(13)
Sc1 N1 2.2363(12)
Sc1 F1 2.2801(10)
F1 C33 1.3915(18)
F2 C34 1.336(2)
F3 C35 1.335(2)
F4 C36 1.341(2)
F5 C37 1.348(2)
F6 C39 1.3499(19)
F7 C40 1.343(2)
F8 C41 1.337(2)
F9 C42 1.350(2)
F10 C43 1.352(2)
F11 C45 1.346(2)
F12 C46 1.346(3)
F13 C47 1.343(2)
F14 C48 1.342(3)
F15 C49 1.355(2)
N4 C9 1.342(2)
N4 N5 1.3697(18)
N5 C11 1.341(2)
N5 B1 1.571(2)
N2 C6 1.342(2)
N2 N3 1.3689(18)
N3 C8 1.344(2)
N3 B1 1.594(2)
N1 C5 1.367(2)
N1 C1 1.372(2)
N8 C15 1.340(2)
N8 N9 1.3653(18)
N9 C17 1.342(2)
N9 B2 1.573(2)
N6 C12 1.343(2)
N6 N7 1.3711(18)
N7 C14 1.336(2)
N7 B2 1.588(2)
C9 C10 1.372(3)
C10 C11 1.375(3)
C6 C7 1.374(3)
C7 C8 1.373(3)
C18 C19 1.399(2)
C18 C23 1.399(2)
C18 B1 1.614(2)
C23 C22 1.388(2)
C22 C21 1.382(3)
C21 C20 1.388(3)
C21 C24 1.514(2)
C20 C19 1.389(2)
C5 C4 1.394(2)
C5 B1 1.636(2)
C4 C3 1.379(2)
C3 C2 1.381(2)
C2 C1 1.389(2)
C1 B2 1.640(2)
C15 C16 1.379(3)
C16 C17 1.373(3)
C12 C13 1.376(3)
C13 C14 1.383(2)
C25 C26 1.397(2)
C25 C30 1.400(2)
C25 B2 1.619(2)
C30 C29 1.386(3)
C29 C28 1.386(3)
C28 C27 1.383(3)
C28 C31 1.515(3)
C27 C26 1.388(3)
C32 C33 1.372(2)
C32 C37 1.386(2)
C32 B3 1.631(2)
C33 C34 1.372(2)
C34 C35 1.380(2)
C35 C36 1.379(3)
C36 C37 1.374(3)
C38 C39 1.383(2)
C38 C43 1.383(2)
C38 B3 1.632(2)
C39 C40 1.374(2)
C40 C41 1.378(3)
C41 C42 1.372(3)
C42 C43 1.382(2)
C44 C49 1.380(3)
C44 C45 1.388(3)
C44 B3 1.633(3)
C45 C46 1.380(3)
C46 C47 1.363(4)
C47 C48 1.365(4)
C48 C49 1.381(3)
C1B C2B 1.497(10)
C2B C3B 1.530(10)
C3B C4B 1.538(9)
C4B C5B 1.500(9)
C1S C2S 1.555(7)
C2S C3S 1.472(5)
C3S C4S 1.489(6)
C4S C5S 1.505(8)
C6B C7B 1.536(10)
C7B C8B 1.558(9)
C8B C9B 1.475(9)
C9B C10B 1.482(8)
C6S C7S 1.505(8)
C7S C8S 1.488(7)
C8S C9S 1.536(7)
C9S C10S 1.525(7)
